data_2212999
loop_
_publ_author_name
'Maurin, Jan K.'
'Krukowski, Andrzej'
'Czarnocki, Zbigniew'

_publ_section_title
;<i>N</i>-(2-Aminophenyl)-1-[(1<i>S</i>,2<i>R</i>)-2-hydroxy-7,7-dimethylbicyclo[2.2.1]hept-1-yl]methanesulfonamide,
 a new ligand for asymmetric transfer hydrogenation
;
_journal_coeditor_code SI2003
_journal_issue 4
_journal_name_full 'Acta Crystallographica Section E'
_journal_page_first o1593
_journal_page_last o1595
_journal_paper_doi 10.1107/S1600536807009701
_journal_volume 63
_journal_year 2007
_chemical_formula_iupac 'C16 H24 N2 O3 S'
_chemical_formula_moiety 'C16 H24 N2 O3 S'
_chemical_formula_sum 'C16 H24 N2 O3 S'
_chemical_formula_weight 324.43
_chemical_name_systematic
;
N-(2-Aminophenyl)-1-[(1S,2R)-2-hydroxy-7,7-dimethylbicyclo[2.2.1]hept-
1-yl]methanesulfonamide
;
_space_group_IT_number 19
_symmetry_cell_setting orthorhombic
_symmetry_space_group_name_Hall 'P 2ac 2ab'
_symmetry_space_group_name_H-M 'P 21 21 21'
_atom_sites_solution_hydrogens geom
_atom_sites_solution_primary direct
_atom_sites_solution_secondary difmap
_audit_creation_method SHELXL-97
_cell_angle_alpha 90.00
_cell_angle_beta 90.00
_cell_angle_gamma 90.00
_cell_formula_units_Z 4
_cell_length_a 6.9780(14)
_cell_length_b 9.5840(19)
_cell_length_c 24.478(5)
_cell_measurement_reflns_used 56
_cell_measurement_temperature 295(2)
_cell_measurement_theta_max 10.44
_cell_measurement_theta_min 5.52
_cell_volume 1637.0(6)
_computing_cell_refinement 'KM-4 Software'
_computing_data_collection 'KM-4 Software (Kuma, 1996)'
_computing_data_reduction 'DATAPROC (Kuma, 2001)'
_computing_molecular_graphics 'XP (Bruker, 2001)'
_computing_publication_material SHELXL97
_computing_structure_refinement 'SHELXL97 (Sheldrick, 1997)'
_computing_structure_solution 'SHELXS97 (Sheldrick, 1997)'
_diffrn_ambient_temperature 295(2)
_diffrn_measured_fraction_theta_full 0.995
_diffrn_measured_fraction_theta_max 0.909
_diffrn_measurement_device_type 'Kuma KM-4 \k-axis'
_diffrn_measurement_method
;
separate \w-2\q scans for individual reflections
;
_diffrn_radiation_monochromator graphite
_diffrn_radiation_source 'fine-focus sealed tube'
_diffrn_radiation_type MoK\a
_diffrn_radiation_wavelength 0.71073
_diffrn_reflns_av_R_equivalents 0.1512
_diffrn_reflns_av_sigmaI/netI 0.0837
_diffrn_reflns_limit_h_max 9
_diffrn_reflns_limit_h_min -9
_diffrn_reflns_limit_k_max 12
_diffrn_reflns_limit_k_min -12
_diffrn_reflns_limit_l_max 30
_diffrn_reflns_limit_l_min -30
_diffrn_reflns_number 4055
_diffrn_reflns_theta_full 26.50
_diffrn_reflns_theta_max 27.72
_diffrn_reflns_theta_min 1.66
_diffrn_standards_decay_% 0.53
_diffrn_standards_interval_count 200
_diffrn_standards_number 3
_exptl_absorpt_coefficient_mu 0.212
_exptl_absorpt_correction_type none
_exptl_crystal_colour colourless
_exptl_crystal_density_diffrn 1.316
_exptl_crystal_density_method 'not measured'
_exptl_crystal_description paralellepiped
_exptl_crystal_F_000 696
_exptl_crystal_size_max 1.0
_exptl_crystal_size_mid 0.6
_exptl_crystal_size_min 0.4
_refine_diff_density_max 0.689
_refine_diff_density_min -0.459
_refine_ls_abs_structure_details 'Flack (1983)'
_refine_ls_abs_structure_Flack -0.02(14)
_refine_ls_extinction_method mixed
_refine_ls_goodness_of_fit_ref 1.050
_refine_ls_hydrogen_treatment noref
_refine_ls_matrix_type full
_refine_ls_number_parameters 206
_refine_ls_number_reflns 3483
_refine_ls_number_restraints 0
_refine_ls_restrained_S_all 1.050
_refine_ls_R_factor_all 0.1024
_refine_ls_R_factor_gt 0.0601
_refine_ls_shift/su_max 0.000
_refine_ls_shift/su_mean 0.000
_refine_ls_structure_factor_coef Fsqd
_refine_ls_weighting_details 'calc w=1/[\s^2^(Fo^2^)+(0.1164P)^2^+0.6351P] where P=(Fo^2^+2Fc^2^)/3'
_refine_ls_weighting_scheme calc
_refine_ls_wR_factor_gt 0.1554
_refine_ls_wR_factor_ref 0.1826
_reflns_number_gt 2482
_reflns_number_total 3483
_reflns_threshold_expression I>2\s(I)
_cod_data_source_file si2003.cif
_cod_data_source_block I
_cod_database_code 2212999
_cod_database_fobs_code 2212999

loop_
_symmetry_equiv_pos_as_xyz
'x, y, z'
'-x+1/2, -y, z+1/2'
'-x, y+1/2, -z+1/2'
'x+1/2, -y+1/2, -z'

loop_
_atom_site_type_symbol
_atom_site_label
_atom_site_fract_x
_atom_site_fract_y
_atom_site_fract_z
_atom_site_U_iso_or_equiv
_atom_site_adp_type
_atom_site_calc_flag
_atom_site_refinement_flags
_atom_site_occupancy
S S1 0.55230(12) 0.09221(9) 0.78541(4) 0.0354(2) Uani d . 1
O O1 0.5398(8) 0.2390(3) 0.91663(16) 0.0742(12) Uani d . 1
H H1' 0.5588 0.2612 0.8847 0.12(3) Uiso calc R 1
O O2 0.4092(4) 0.1862(3) 0.80638(13) 0.0492(8) Uani d . 1
O O3 0.4922(5) -0.0431(3) 0.76673(13) 0.0524(8) Uani d . 1
N N1 0.6493(5) 0.1735(3) 0.73478(14) 0.0408(8) Uani d . 1
H H1 0.6136 0.2576 0.7279 0.16(4) Uiso calc R 1
N N2 1.0406(7) 0.2478(4) 0.74437(19) 0.0602(10) Uani d . 1
H H2B 1.1599 0.2686 0.7478 0.08(2) Uiso calc R 1
H H2A 0.9558 0.2919 0.7631 0.063(16) Uiso calc R 1
C C1 0.6664(6) 0.0048(3) 0.88845(16) 0.0351(8) Uani d . 1
C C2 0.5160(7) 0.0891(5) 0.9202(2) 0.0576(11) Uani d . 1
H H2 0.3872 0.0631 0.9079 0.069 Uiso calc R 1
C C3 0.5454(11) 0.0421(7) 0.9798(2) 0.0834(19) Uani d . 1
H H3A 0.5925 0.1182 1.0022 0.100 Uiso calc R 1
H H3B 0.4271 0.0069 0.9954 0.100 Uiso calc R 1
C C4 0.6935(7) -0.0726(5) 0.9747(2) 0.0569(12) Uani d . 1
H H4 0.7559 -0.0977 1.0092 0.068 Uiso calc R 1
C C5 0.5978(9) -0.1958(6) 0.9451(3) 0.0711(16) Uani d . 1
H H5A 0.4724 -0.2156 0.9603 0.069(17) Uiso calc R 1
H H5B 0.6764 -0.2791 0.9472 0.11(3) Uiso calc R 1
C C6 0.5820(7) -0.1430(4) 0.8856(2) 0.0496(10) Uani d . 1
H H6A 0.6552 -0.2015 0.8609 0.060 Uiso calc R 1
H H6B 0.4495 -0.1408 0.8736 0.060 Uiso calc R 1
C C7 0.8314(7) -0.0159(4) 0.93076(18) 0.0436(10) Uani d . 1
C C8 0.9857(7) -0.1193(5) 0.9132(2) 0.0595(13) Uani d . 1
H H8A 0.9266 -0.2052 0.9021 0.089 Uiso calc R 1
H H8B 1.0707 -0.1367 0.9433 0.089 Uiso calc R 1
H H8C 1.0569 -0.0811 0.8832 0.089 Uiso calc R 1
C C9 0.9336(9) 0.1181(5) 0.9477(3) 0.0699(16) Uani d . 1
H H9A 1.0448 0.0953 0.9690 0.105 Uiso calc R 1
H H9B 0.8483 0.1746 0.9691 0.105 Uiso calc R 1
H H9C 0.9719 0.1688 0.9157 0.105 Uiso calc R 1
C C10 0.7346(5) 0.0682(4) 0.83507(17) 0.0360(8) Uani d . 1
H H10A 0.8330 0.0084 0.8197 0.043 Uiso calc R 1
H H10B 0.7929 0.1579 0.8428 0.043 Uiso calc R 1
C C11 0.7919(5) 0.1112(4) 0.70105(16) 0.0379(8) Uani d . 1
C C12 0.9856(6) 0.1441(4) 0.70897(19) 0.0423(9) Uani d . 1
C C13 1.1195(7) 0.0718(5) 0.6785(2) 0.0501(11) Uani d . 1
H H13 1.2492 0.0888 0.6842 0.060 Uiso calc R 1
C C14 1.0652(8) -0.0246(4) 0.6400(2) 0.0538(11) Uani d . 1
H H14 1.1583 -0.0715 0.6199 0.065 Uiso calc R 1
C C15 0.8758(8) -0.0522(5) 0.6308(2) 0.0610(14) Uani d . 1
H H15 0.8398 -0.1158 0.6041 0.073 Uiso calc R 1
C C16 0.7385(7) 0.0149(4) 0.66157(19) 0.0473(10) Uani d . 1
H H16 0.6094 -0.0044 0.6558 0.057 Uiso calc R 1

loop_
_atom_site_aniso_label
_atom_site_aniso_U_11
_atom_site_aniso_U_22
_atom_site_aniso_U_33
_atom_site_aniso_U_12
_atom_site_aniso_U_13
_atom_site_aniso_U_23
S1 0.0410(4) 0.0230(4) 0.0420(5) 0.0005(4) 0.0004(4) 0.0010(4)
O1 0.124(3) 0.0391(17) 0.060(2) 0.035(2) 0.000(2) -0.0106(16)
O2 0.0442(16) 0.0475(16) 0.0559(18) 0.0152(12) 0.0065(13) 0.0012(14)
O3 0.074(2) 0.0284(13) 0.0547(19) -0.0209(13) -0.0073(15) -0.0014(12)
N1 0.0588(19) 0.0196(14) 0.0440(19) 0.0078(14) 0.0068(16) 0.0080(13)
N2 0.053(2) 0.053(2) 0.074(3) -0.0096(19) -0.003(2) -0.017(2)
C1 0.0450(19) 0.0225(15) 0.038(2) 0.0007(14) -0.0022(17) 0.0020(15)
C2 0.070(3) 0.045(2) 0.058(3) 0.018(2) 0.007(2) 0.003(2)
C3 0.107(5) 0.088(4) 0.055(3) 0.046(4) 0.022(3) 0.013(3)
C4 0.069(3) 0.053(3) 0.048(3) 0.009(2) 0.002(2) 0.017(2)
C5 0.085(4) 0.054(3) 0.075(4) -0.016(3) 0.006(3) 0.027(3)
C6 0.060(3) 0.0304(17) 0.059(3) -0.0054(18) -0.001(2) 0.0080(18)
C7 0.053(2) 0.0297(18) 0.048(2) 0.0051(17) -0.007(2) -0.0009(17)
C8 0.058(3) 0.049(3) 0.071(3) 0.017(2) -0.008(2) 0.006(2)
C9 0.089(4) 0.037(2) 0.083(4) -0.005(2) -0.039(3) -0.002(2)
C10 0.0373(17) 0.0264(17) 0.044(2) -0.0011(13) -0.0007(15) 0.0019(15)
C11 0.049(2) 0.0200(15) 0.045(2) 0.0018(14) 0.0023(16) 0.0034(15)
C12 0.053(2) 0.0270(15) 0.047(2) 0.0029(15) -0.0014(18) 0.0050(16)
C13 0.052(2) 0.041(2) 0.057(3) 0.0047(18) 0.009(2) 0.015(2)
C14 0.067(3) 0.033(2) 0.062(3) 0.005(2) 0.019(2) 0.0021(19)
C15 0.076(3) 0.036(2) 0.071(3) -0.004(2) 0.018(3) -0.016(2)
C16 0.058(2) 0.038(2) 0.045(2) -0.0065(19) 0.003(2) -0.0034(18)

loop_
_atom_type_symbol
_atom_type_description
_atom_type_scat_dispersion_real
_atom_type_scat_dispersion_imag
_atom_type_scat_source
C C 0.0033 0.0016 'International Tables Vol C Tables 4.2.6.8 and 6.1.1.4'
H H 0.0000 0.0000 'International Tables Vol C Tables 4.2.6.8 and 6.1.1.4'
N N 0.0061 0.0033 'International Tables Vol C Tables 4.2.6.8 and 6.1.1.4'
O O 0.0106 0.0060 'International Tables Vol C Tables 4.2.6.8 and 6.1.1.4'
S S 0.1246 0.1234 'International Tables Vol C Tables 4.2.6.8 and 6.1.1.4'

loop_
_geom_angle_atom_site_label_1
_geom_angle_atom_site_label_2
_geom_angle_atom_site_label_3
_geom_angle
_geom_angle_publ_flag
O3 S1 O2 118.4(2) no
O3 S1 N1 108.29(19) no
O2 S1 N1 105.24(18) no
O3 S1 C10 108.05(18) no
O2 S1 C10 109.53(19) no
N1 S1 C10 106.75(18) no
C2 O1 H1' 109.5 no
C11 N1 S1 122.4(2) no
C11 N1 H1 118.8 no
S1 N1 H1 118.8 no
C12 N2 H2B 120.0 no
C12 N2 H2A 120.0 no
H2B N2 H2A 120.0 no
C10 C1 C6 116.8(3) no
C10 C1 C2 116.1(3) no
C6 C1 C2 104.3(4) no
C10 C1 C7 113.0(3) no
C6 C1 C7 101.3(3) no
C2 C1 C7 103.6(3) no
O1 C2 C1 114.4(4) no
O1 C2 C3 109.4(5) no
C1 C2 C3 103.5(4) no
O1 C2 H2 109.8 no
C1 C2 H2 109.8 no
C3 C2 H2 109.8 no
C4 C3 C2 103.0(4) no
C4 C3 H3A 111.2 no
C2 C3 H3A 111.2 no
C4 C3 H3B 111.2 no
C2 C3 H3B 111.2 no
H3A C3 H3B 109.1 no
C3 C4 C5 107.4(5) no
C3 C4 C7 103.1(4) no
C5 C4 C7 102.3(4) no
C3 C4 H4 114.2 no
C5 C4 H4 114.2 no
C7 C4 H4 114.2 no
C4 C5 C6 102.9(4) no
C4 C5 H5A 111.2 no
C6 C5 H5A 111.2 no
C4 C5 H5B 111.2 no
C6 C5 H5B 111.2 no
H5A C5 H5B 109.1 no
C1 C6 C5 103.4(4) no
C1 C6 H6A 111.1 no
C5 C6 H6A 111.1 no
C1 C6 H6B 111.1 no
C5 C6 H6B 111.1 no
H6A C6 H6B 109.0 no
C8 C7 C9 107.1(4) no
C8 C7 C4 114.1(4) no
C9 C7 C4 113.5(4) no
C8 C7 C1 114.6(4) no
C9 C7 C1 114.7(3) no
C4 C7 C1 92.7(3) no
C7 C8 H8A 109.5 no
C7 C8 H8B 109.5 no
H8A C8 H8B 109.5 no
C7 C8 H8C 109.5 no
H8A C8 H8C 109.5 no
H8B C8 H8C 109.5 no
C7 C9 H9A 109.5 no
C7 C9 H9B 109.5 no
H9A C9 H9B 109.5 no
C7 C9 H9C 109.5 no
H9A C9 H9C 109.5 no
H9B C9 H9C 109.5 no
C1 C10 S1 114.6(3) no
C1 C10 H10A 108.6 no
S1 C10 H10A 108.6 no
C1 C10 H10B 108.6 no
S1 C10 H10B 108.6 no
H10A C10 H10B 107.6 no
C16 C11 C12 120.3(4) no
C16 C11 N1 119.7(4) no
C12 C11 N1 120.0(4) no
N2 C12 C13 121.0(4) no
N2 C12 C11 121.3(4) no
C13 C12 C11 117.7(4) no
C14 C13 C12 121.4(4) no
C14 C13 H13 119.3 no
C12 C13 H13 119.3 no
C15 C14 C13 120.6(4) no
C15 C14 H14 119.7 no
C13 C14 H14 119.7 no
C14 C15 C16 119.5(5) no
C14 C15 H15 120.2 no
C16 C15 H15 120.2 no
C15 C16 C11 120.3(5) no
C15 C16 H16 119.9 no
C11 C16 H16 119.9 no

loop_
_geom_bond_atom_site_label_1
_geom_bond_atom_site_label_2
_geom_bond_distance
_geom_bond_publ_flag
S1 O3 1.437(3) yes
S1 O2 1.439(3) yes
S1 N1 1.613(3) yes
S1 C10 1.774(4) yes
O1 C2 1.449(6) yes
O1 H1' 0.8200 no
N1 C11 1.424(5) yes
N1 H1 0.8600 no
N2 C12 1.373(6) yes
N2 H2B 0.8600 no
N2 H2A 0.8600 no
C1 C10 1.518(5) yes
C1 C6 1.535(5) yes
C1 C2 1.535(6) yes
C1 C7 1.561(6) yes
C2 C3 1.540(7) yes
C2 H2 0.9800 no
C3 C4 1.514(7) yes
C3 H3A 0.9700 no
C3 H3B 0.9700 no
C4 C5 1.538(8) yes
C4 C7 1.542(7) yes
C4 H4 0.9800 no
C5 C6 1.546(8) yes
C5 H5A 0.9700 no
C5 H5B 0.9700 no
C6 H6A 0.9700 no
C6 H6B 0.9700 no
C7 C8 1.525(6) yes
C7 C9 1.527(6) yes
C8 H8A 0.9600 no
C8 H8B 0.9600 no
C8 H8C 0.9600 no
C9 H9A 0.9600 no
C9 H9B 0.9600 no
C9 H9C 0.9600 no
C10 H10A 0.9700 no
C10 H10B 0.9700 no
C11 C16 1.387(6) yes
C11 C12 1.401(5) yes
C12 C13 1.382(6) yes
C13 C14 1.373(7) yes
C13 H13 0.9300 no
C14 C15 1.367(8) yes
C14 H14 0.9300 no
C15 C16 1.377(7) yes
C15 H15 0.9300 no
C16 H16 0.9300 yes

loop_
_geom_hbond_atom_site_label_D
_geom_hbond_atom_site_label_H
_geom_hbond_atom_site_label_A
_geom_hbond_site_symmetry_A
_geom_hbond_distance_DH
_geom_hbond_distance_HA
_geom_hbond_distance_DA
_geom_hbond_angle_DHA
O1 H1' O2 . 0.82 2.30 2.893(5) 129.7
O1 H1' S1 . 0.82 2.92 3.508(4) 130.2
N1 H1 O3 3_656 0.86 2.05 2.890(4) 164.5
N2 H2B O2 1_655 0.86 2.39 3.044(6) 133.4

loop_
_cod_related_entry_id
_cod_related_entry_database
_cod_related_entry_code
1 ChemSpider 21185317
